data_4117810
loop_
_publ_author_name
'Yasunori Minami'
'Yuki Shiraishi'
'Kotomi Yamada'
'Tamejiro Hiyama'

_publ_contact_author_email yminami@kc.chuo-u.ac.jp
_publ_contact_author_fax 81-3-3817-1904
_publ_contact_author_name 'Yasunori Minami'
_publ_contact_author_phone 81-3-3817-1895
_publ_section_title
;
 Palladium-Catalyzed Cycloaddition of Alkynyl Aryl Ethers with Internal
 Alkynes via Selective Ortho C-H Activation
;
_journal_name_full 'Journal of the American Chemical Society'
_journal_page_first 6124
_journal_page_last 6127
_journal_paper_doi 10.1021/ja301588z
_journal_volume 134
_journal_year 2012
_chemical_formula_moiety 'C39 H36 O2 Si'
_chemical_formula_sum 'C39 H36 O2 Si'
_chemical_formula_weight 564.80
_space_group_IT_number 14
_symmetry_cell_setting monoclinic
_symmetry_Int_Tables_number 14
_symmetry_space_group_name_Hall '-P 2ybc'
_symmetry_space_group_name_H-M 'P 1 21/c 1'
_atom_sites_solution_hydrogens geom
_atom_sites_solution_primary direct
_atom_sites_solution_secondary difmap
_audit_creation_date 2011-11-24
_audit_creation_method 'by CrystalStructure 4.0'
_cell_angle_alpha 90.0000
_cell_angle_beta 116.261(3)
_cell_angle_gamma 90.0000
_cell_formula_units_Z 4
_cell_length_a 18.911(6)
_cell_length_b 9.338(3)
_cell_length_c 19.236(5)
_cell_measurement_reflns_used 7619
_cell_measurement_temperature 123
_cell_measurement_theta_max 27.51
_cell_measurement_theta_min 3.04
_cell_volume 3046.3(16)
_computing_cell_refinement CrystalClear
_computing_data_collection 'CrystalClear (Rigaku Inc., 2008)'
_computing_data_reduction CrystalClear
_computing_molecular_graphics 'CrystalStructure 4.0'
_computing_publication_material 'CrystalStructure 4.0 (Rigaku, 2010)'
_computing_structure_refinement 'SHELXL97 (Sheldrick, 2008)'
_computing_structure_solution 'Il Milione (Burla, et al., 2007)'
_diffrn_ambient_temperature 123
_diffrn_detector_area_resol_mean 7.314
_diffrn_measured_fraction_theta_full 0.984
_diffrn_measured_fraction_theta_max 0.984
_diffrn_measurement_device_type 'Rigaku Mercury70'
_diffrn_measurement_method \w
_diffrn_radiation_type 'Mo K\a'
_diffrn_radiation_wavelength 0.71075
_diffrn_reflns_av_R_equivalents 0.0448
_diffrn_reflns_limit_h_max 24
_diffrn_reflns_limit_h_min -18
_diffrn_reflns_limit_k_max 10
_diffrn_reflns_limit_k_min -12
_diffrn_reflns_limit_l_max 17
_diffrn_reflns_limit_l_min -24
_diffrn_reflns_number 22806
_diffrn_reflns_theta_full 27.50
_diffrn_reflns_theta_max 27.50
_diffrn_standards_number 0
_exptl_absorpt_coefficient_mu 0.111
_exptl_absorpt_correction_T_max 0.982
_exptl_absorpt_correction_T_min 0.771
_exptl_absorpt_correction_type multi-scan
_exptl_absorpt_process_details 'REQAB (Rigaku, 1998)'
_exptl_crystal_colour yellow
_exptl_crystal_density_diffrn 1.231
_exptl_crystal_description prism
_exptl_crystal_F_000 1200.00
_exptl_crystal_size_max 0.515
_exptl_crystal_size_mid 0.185
_exptl_crystal_size_min 0.161
_refine_diff_density_max 0.270
_refine_diff_density_min -0.290
_refine_ls_extinction_method none
_refine_ls_goodness_of_fit_ref 1.071
_refine_ls_hydrogen_treatment constr
_refine_ls_number_parameters 383
_refine_ls_number_reflns 6887
_refine_ls_number_restraints 0
_refine_ls_R_factor_gt 0.0557
_refine_ls_shift/su_max 0.000
_refine_ls_structure_factor_coef Fsqd
_refine_ls_weighting_details 'w = 1/[\s^2^(Fo^2^)+(0.0304P)^2^+1.6609P] where P=(Fo^2^+2Fc^2^)/3'
_refine_ls_weighting_scheme calc
_refine_ls_wR_factor_ref 0.1178
_reflns_number_gt 5301
_reflns_number_total 6887
_reflns_threshold_expression F^2^>2.0\s(F^2^)
_cod_data_source_file ja301588z_si_001.cif
_cod_data_source_block 20111124_Shiraishi
_cod_original_cell_volume 3046.1(14)
_cod_database_code 4117810

loop_
_symmetry_equiv_pos_site_id
_symmetry_equiv_pos_as_xyz
1 +X,+Y,+Z
2 -X,1/2+Y,1/2-Z
3 -X,-Y,-Z
4 +X,1/2-Y,1/2+Z

loop_
_atom_site_label
_atom_site_type_symbol
_atom_site_fract_x
_atom_site_fract_y
_atom_site_fract_z
_atom_site_U_iso_or_equiv
_atom_site_adp_type
_atom_site_occupancy
_atom_site_symmetry_multiplicity
_atom_site_calc_flag
_atom_site_refinement_flags
Si1 Si 0.12604(3) 0.25382(6) 0.41759(3) 0.01870(12) Uani 1.0 4 d .
O1 O 0.29549(8) 0.22248(15) 0.49280(7) 0.0246(3) Uani 1.0 4 d .
O2 O 0.58011(9) 0.20227(18) 0.48267(8) 0.0350(4) Uani 1.0 4 d .
C1 C 0.27589(11) 0.3228(2) 0.53436(9) 0.0196(4) Uani 1.0 4 d .
C2 C 0.36892(11) 0.2217(2) 0.49527(10) 0.0208(4) Uani 1.0 4 d .
C3 C 0.37684(13) 0.1387(3) 0.43925(10) 0.0258(5) Uani 1.0 4 d .
C4 C 0.44868(13) 0.1344(3) 0.43713(11) 0.0280(5) Uani 1.0 4 d .
C5 C 0.51228(12) 0.2102(3) 0.49149(10) 0.0253(5) Uani 1.0 4 d .
C6 C 0.50458(12) 0.2886(2) 0.54878(10) 0.0225(4) Uani 1.0 4 d .
C7 C 0.43155(11) 0.2976(2) 0.55117(9) 0.0196(4) Uani 1.0 4 d .
C8 C 0.41689(11) 0.3784(2) 0.60932(9) 0.0189(4) Uani 1.0 4 d .
C9 C 0.34169(11) 0.3886(2) 0.60094(9) 0.0190(4) Uani 1.0 4 d .
C10 C 0.64406(14) 0.2911(4) 0.53142(13) 0.0466(7) Uani 1.0 4 d .
C11 C 0.48602(11) 0.4423(2) 0.67623(9) 0.0185(4) Uani 1.0 4 d .
C12 C 0.50374(11) 0.4039(2) 0.75231(10) 0.0209(4) Uani 1.0 4 d .
C13 C 0.56914(12) 0.4609(3) 0.81425(10) 0.0237(5) Uani 1.0 4 d .
C14 C 0.61810(12) 0.5553(3) 0.80121(10) 0.0242(5) Uani 1.0 4 d .
C15 C 0.60090(11) 0.5962(2) 0.72584(10) 0.0230(4) Uani 1.0 4 d .
C16 C 0.53491(11) 0.5404(2) 0.66402(10) 0.0208(4) Uani 1.0 4 d .
C17 C 0.31935(11) 0.4702(2) 0.65511(9) 0.0187(4) Uani 1.0 4 d .
C18 C 0.27335(11) 0.4044(3) 0.68613(10) 0.0217(4) Uani 1.0 4 d .
C19 C 0.25007(12) 0.4783(3) 0.73487(10) 0.0265(5) Uani 1.0 4 d .
C20 C 0.27223(13) 0.6198(3) 0.75311(11) 0.0299(5) Uani 1.0 4 d .
C21 C 0.31849(13) 0.6859(3) 0.72362(11) 0.0296(5) Uani 1.0 4 d .
C22 C 0.34157(12) 0.6119(3) 0.67455(10) 0.0243(5) Uani 1.0 4 d .
C23 C 0.19801(11) 0.3446(2) 0.50710(10) 0.0212(4) Uani 1.0 4 d .
C24 C 0.14100(11) 0.0551(2) 0.43116(10) 0.0217(4) Uani 1.0 4 d .
C25 C 0.12691(13) -0.0434(3) 0.37190(11) 0.0316(5) Uani 1.0 4 d .
C26 C 0.13867(15) -0.1892(3) 0.38670(13) 0.0396(6) Uani 1.0 4 d .
C27 C 0.16483(13) -0.2407(3) 0.46146(13) 0.0351(5) Uani 1.0 4 d .
C28 C 0.17985(14) -0.1460(3) 0.52099(13) 0.0359(6) Uani 1.0 4 d .
C29 C 0.16849(13) -0.0014(3) 0.50601(11) 0.0307(5) Uani 1.0 4 d .
C30 C 0.14213(13) 0.3186(3) 0.33279(10) 0.0255(5) Uani 1.0 4 d .
C31 C 0.20093(14) 0.4181(3) 0.34353(13) 0.0334(5) Uani 1.0 4 d .
C32 C 0.21306(17) 0.4700(3) 0.28206(15) 0.0466(7) Uani 1.0 4 d .
C33 C 0.1661(2) 0.4243(3) 0.20838(16) 0.0567(9) Uani 1.0 4 d .
C34 C 0.1068(2) 0.3266(3) 0.19530(13) 0.0548(9) Uani 1.0 4 d .
C35 C 0.09467(15) 0.2741(3) 0.25691(11) 0.0376(6) Uani 1.0 4 d .
C36 C 0.02268(12) 0.3007(3) 0.40299(10) 0.0251(5) Uani 1.0 4 d .
C37 C -0.04025(15) 0.2222(4) 0.33408(15) 0.0546(8) Uani 1.0 4 d .
C38 C 0.01391(15) 0.2583(4) 0.47555(14) 0.0519(8) Uani 1.0 4 d .
C39 C 0.00839(15) 0.4615(3) 0.38942(16) 0.0479(7) Uani 1.0 4 d .
H3 H 0.3333 0.0856 0.4029 0.0309 Uiso 1.0 4 calc R
H4 H 0.4547 0.0796 0.3985 0.0336 Uiso 1.0 4 calc R
H6 H 0.5491 0.3367 0.5869 0.0270 Uiso 1.0 4 calc R
H10A H 0.6633 0.2599 0.5854 0.0559 Uiso 1.0 4 calc R
H10B H 0.6261 0.3907 0.5266 0.0559 Uiso 1.0 4 calc R
H10C H 0.6867 0.2840 0.5158 0.0559 Uiso 1.0 4 calc R
H12 H 0.4707 0.3381 0.7618 0.0250 Uiso 1.0 4 calc R
H13 H 0.5802 0.4348 0.8658 0.0285 Uiso 1.0 4 calc R
H14 H 0.6635 0.5924 0.8436 0.0290 Uiso 1.0 4 calc R
H15 H 0.6342 0.6621 0.7167 0.0276 Uiso 1.0 4 calc R
H16 H 0.5230 0.5696 0.6127 0.0249 Uiso 1.0 4 calc R
H18 H 0.2578 0.3074 0.6736 0.0261 Uiso 1.0 4 calc R
H19 H 0.2190 0.4320 0.7557 0.0318 Uiso 1.0 4 calc R
H20 H 0.2556 0.6714 0.7859 0.0359 Uiso 1.0 4 calc R
H21 H 0.3346 0.7824 0.7370 0.0355 Uiso 1.0 4 calc R
H22 H 0.3729 0.6586 0.6541 0.0291 Uiso 1.0 4 calc R
H23 H 0.1793 0.4075 0.5341 0.0255 Uiso 1.0 4 calc R
H25 H 0.1089 -0.0099 0.3202 0.0380 Uiso 1.0 4 calc R
H26 H 0.1287 -0.2539 0.3453 0.0475 Uiso 1.0 4 calc R
H27 H 0.1723 -0.3406 0.4715 0.0422 Uiso 1.0 4 calc R
H28 H 0.1981 -0.1802 0.5726 0.0430 Uiso 1.0 4 calc R
H29 H 0.1797 0.0624 0.5481 0.0368 Uiso 1.0 4 calc R
H31 H 0.2337 0.4515 0.3944 0.0401 Uiso 1.0 4 calc R
H32 H 0.2540 0.5371 0.2912 0.0559 Uiso 1.0 4 calc R
H33 H 0.1742 0.4598 0.1662 0.0680 Uiso 1.0 4 calc R
H34 H 0.0741 0.2950 0.1440 0.0657 Uiso 1.0 4 calc R
H35 H 0.0536 0.2071 0.2472 0.0452 Uiso 1.0 4 calc R
H37A H -0.0924 0.2448 0.3304 0.0655 Uiso 1.0 4 calc R
H37B H -0.0311 0.1187 0.3410 0.0655 Uiso 1.0 4 calc R
H37C H -0.0378 0.2525 0.2864 0.0655 Uiso 1.0 4 calc R
H38A H -0.0387 0.2854 0.4692 0.0622 Uiso 1.0 4 calc R
H38B H 0.0540 0.3078 0.5207 0.0622 Uiso 1.0 4 calc R
H38C H 0.0208 0.1545 0.4833 0.0622 Uiso 1.0 4 calc R
H39A H -0.0460 0.4837 0.3790 0.0575 Uiso 1.0 4 calc R
H39B H 0.0172 0.4903 0.3449 0.0575 Uiso 1.0 4 calc R
H39C H 0.0448 0.5137 0.4356 0.0575 Uiso 1.0 4 calc R

loop_
_atom_site_aniso_label
_atom_site_aniso_U_11
_atom_site_aniso_U_22
_atom_site_aniso_U_33
_atom_site_aniso_U_12
_atom_site_aniso_U_13
_atom_site_aniso_U_23
Si1 0.0181(3) 0.0195(3) 0.0162(3) -0.0023(3) 0.00544(19) -0.00077(19)
O1 0.0197(7) 0.0253(8) 0.0270(7) -0.0037(6) 0.0086(6) -0.0104(6)
O2 0.0283(9) 0.0471(11) 0.0363(8) 0.0023(8) 0.0204(7) -0.0049(7)
C1 0.0232(10) 0.0176(10) 0.0172(8) -0.0020(8) 0.0082(8) -0.0022(7)
C2 0.0199(10) 0.0207(11) 0.0218(9) 0.0004(8) 0.0091(8) -0.0007(7)
C3 0.0308(12) 0.0219(11) 0.0234(9) -0.0009(9) 0.0108(9) -0.0049(8)
C4 0.0349(13) 0.0262(12) 0.0260(10) 0.0036(10) 0.0164(9) -0.0024(8)
C5 0.0264(11) 0.0274(12) 0.0265(9) 0.0046(9) 0.0158(9) 0.0038(8)
C6 0.0228(11) 0.0228(11) 0.0222(9) -0.0011(9) 0.0102(8) 0.0008(8)
C7 0.0210(10) 0.0177(10) 0.0195(8) 0.0014(8) 0.0084(8) 0.0020(7)
C8 0.0211(10) 0.0163(10) 0.0180(8) -0.0008(8) 0.0074(7) 0.0011(7)
C9 0.0200(10) 0.0170(10) 0.0183(8) -0.0020(8) 0.0069(7) 0.0000(7)
C10 0.0244(13) 0.080(3) 0.0387(12) -0.0041(13) 0.0166(10) -0.0078(13)
C11 0.0161(10) 0.0173(10) 0.0200(8) 0.0013(8) 0.0062(7) -0.0011(7)
C12 0.0214(10) 0.0195(10) 0.0224(9) -0.0006(8) 0.0103(8) 0.0001(7)
C13 0.0247(11) 0.0235(11) 0.0190(9) 0.0035(9) 0.0062(8) -0.0001(8)
C14 0.0184(10) 0.0222(11) 0.0264(9) 0.0012(9) 0.0049(8) -0.0055(8)
C15 0.0187(10) 0.0173(10) 0.0322(10) -0.0036(8) 0.0106(8) -0.0026(8)
C16 0.0211(10) 0.0200(10) 0.0222(9) 0.0006(8) 0.0104(8) 0.0010(7)
C17 0.0160(10) 0.0203(10) 0.0166(8) 0.0015(8) 0.0043(7) -0.0005(7)
C18 0.0221(10) 0.0203(11) 0.0201(9) -0.0016(9) 0.0069(8) 0.0006(7)
C19 0.0251(11) 0.0319(12) 0.0247(9) -0.0025(10) 0.0131(8) 0.0001(8)
C20 0.0321(12) 0.0327(13) 0.0277(10) 0.0001(10) 0.0156(9) -0.0077(9)
C21 0.0320(13) 0.0234(12) 0.0335(10) -0.0036(10) 0.0146(9) -0.0091(9)
C22 0.0251(11) 0.0216(11) 0.0265(9) -0.0021(9) 0.0117(8) -0.0020(8)
C23 0.0213(10) 0.0199(10) 0.0205(9) -0.0004(8) 0.0074(8) -0.0021(7)
C24 0.0181(10) 0.0204(11) 0.0244(9) -0.0017(8) 0.0073(8) 0.0004(8)
C25 0.0344(13) 0.0244(12) 0.0261(10) 0.0021(10) 0.0043(9) -0.0017(8)
C26 0.0406(15) 0.0241(13) 0.0408(12) 0.0013(11) 0.0060(11) -0.0065(10)
C27 0.0253(12) 0.0222(12) 0.0544(13) 0.0012(10) 0.0144(10) 0.0086(10)
C28 0.0386(14) 0.0314(13) 0.0390(12) 0.0006(11) 0.0184(11) 0.0105(10)
C29 0.0355(13) 0.0278(12) 0.0287(10) 0.0012(10) 0.0142(9) 0.0035(9)
C30 0.0315(12) 0.0242(11) 0.0225(9) 0.0090(9) 0.0134(9) 0.0036(8)
C31 0.0348(13) 0.0323(13) 0.0402(12) 0.0054(11) 0.0231(10) 0.0103(10)
C32 0.0594(18) 0.0378(15) 0.0647(16) 0.0172(13) 0.0476(15) 0.0222(13)
C33 0.103(3) 0.0421(17) 0.0560(16) 0.0352(17) 0.0639(18) 0.0232(13)
C34 0.100(3) 0.0415(16) 0.0278(11) 0.0277(17) 0.0322(14) 0.0061(11)
C35 0.0575(16) 0.0299(13) 0.0232(10) 0.0080(12) 0.0158(10) 0.0013(9)
C36 0.0185(10) 0.0276(12) 0.0258(9) -0.0017(9) 0.0067(8) -0.0011(8)
C37 0.0230(13) 0.061(2) 0.0641(17) -0.0035(13) 0.0047(12) -0.0248(14)
C38 0.0337(14) 0.079(3) 0.0547(15) 0.0088(15) 0.0303(12) 0.0161(14)
C39 0.0315(14) 0.0334(15) 0.0796(18) 0.0072(12) 0.0253(13) 0.0039(13)

loop_
_atom_type_symbol
_atom_type_description
_atom_type_scat_dispersion_real
_atom_type_scat_dispersion_imag
_atom_type_scat_source
C C 0.0033 0.0016
;
International Tables for Crystallography
(1992, Vol. C, Tables 4.2.6.8 and 6.1.1.4)
;
H H 0.0000 0.0000
;
International Tables for Crystallography
(1992, Vol. C, Table 6.1.1.4)
;
O O 0.0106 0.0060
;
International Tables for Crystallography
(1992, Vol. C, Tables 4.2.6.8 and 6.1.1.4)
;
Si Si 0.0817 0.0704
;
International Tables for Crystallography
(1992, Vol. C, Tables 4.2.6.8 and 6.1.1.4)
;

loop_
_geom_angle_atom_site_label_1
_geom_angle_atom_site_label_2
_geom_angle_atom_site_label_3
_geom_angle
_geom_angle_publ_flag
C23 Si1 C24 108.54(8) yes
C23 Si1 C30 108.80(10) yes
C23 Si1 C36 108.40(10) yes
C24 Si1 C30 111.42(10) yes
C24 Si1 C36 109.28(10) yes
C30 Si1 C36 110.34(10) yes
C1 O1 C2 120.68(15) yes
C5 O2 C10 117.2(2) yes
O1 C1 C9 116.55(17) yes
O1 C1 C23 113.87(15) yes
C9 C1 C23 129.6(2) yes
O1 C2 C3 115.61(16) yes
O1 C2 C7 121.9(2) yes
C3 C2 C7 122.5(2) yes
C2 C3 C4 119.07(18) yes
C3 C4 C5 120.0(3) yes
O2 C5 C4 115.2(2) yes
O2 C5 C6 124.22(17) yes
C4 C5 C6 120.5(3) yes
C5 C6 C7 120.64(17) yes
C2 C7 C6 117.22(19) yes
C2 C7 C8 117.8(2) yes
C6 C7 C8 125.00(15) yes
C7 C8 C9 118.91(15) yes
C7 C8 C11 118.14(19) yes
C9 C8 C11 122.93(19) yes
C1 C9 C8 120.75(19) yes
C1 C9 C17 115.44(18) yes
C8 C9 C17 123.76(15) yes
C8 C11 C12 120.87(19) yes
C8 C11 C16 120.69(17) yes
C12 C11 C16 118.44(15) yes
C11 C12 C13 120.7(2) yes
C12 C13 C14 120.24(19) yes
C13 C14 C15 119.91(16) yes
C14 C15 C16 119.8(2) yes
C11 C16 C15 120.94(18) yes
C9 C17 C18 119.69(18) yes
C9 C17 C22 121.9(2) yes
C18 C17 C22 118.4(2) yes
C17 C18 C19 121.05(19) yes
C18 C19 C20 119.7(3) yes
C19 C20 C21 119.9(3) yes
C20 C21 C22 120.3(2) yes
C17 C22 C21 120.6(3) yes
Si1 C23 C1 121.30(17) yes
Si1 C24 C25 125.11(15) yes
Si1 C24 C29 118.68(16) yes
C25 C24 C29 116.21(19) yes
C24 C25 C26 121.6(2) yes
C25 C26 C27 120.4(3) yes
C26 C27 C28 119.3(3) yes
C27 C28 C29 120.1(3) yes
C24 C29 C28 122.5(2) yes
Si1 C30 C31 120.63(15) yes
Si1 C30 C35 122.23(19) yes
C31 C30 C35 117.1(3) yes
C30 C31 C32 121.9(2) yes
C31 C32 C33 119.9(3) yes
C32 C33 C34 119.9(4) yes
C33 C34 C35 120.3(3) yes
C30 C35 C34 120.9(3) yes
Si1 C36 C37 112.03(18) yes
Si1 C36 C38 109.01(14) yes
Si1 C36 C39 110.15(18) yes
C37 C36 C38 108.2(3) yes
C37 C36 C39 108.27(18) yes
C38 C36 C39 109.1(3) yes
C2 C3 H3 120.455 no
C4 C3 H3 120.478 no
C3 C4 H4 120.007 no
C5 C4 H4 120.014 no
C5 C6 H6 119.685 no
C7 C6 H6 119.680 no
O2 C10 H10A 109.465 no
O2 C10 H10B 109.468 no
O2 C10 H10C 109.479 no
H10A C10 H10B 109.459 no
H10A C10 H10C 109.478 no
H10B C10 H10C 109.479 no
C11 C12 H12 119.644 no
C13 C12 H12 119.654 no
C12 C13 H13 119.882 no
C14 C13 H13 119.881 no
C13 C14 H14 120.038 no
C15 C14 H14 120.056 no
C14 C15 H15 120.126 no
C16 C15 H15 120.118 no
C11 C16 H16 119.537 no
C15 C16 H16 119.528 no
C17 C18 H18 119.480 no
C19 C18 H18 119.471 no
C18 C19 H19 120.125 no
C20 C19 H19 120.125 no
C19 C20 H20 120.054 no
C21 C20 H20 120.051 no
C20 C21 H21 119.860 no
C22 C21 H21 119.860 no
C17 C22 H22 119.690 no
C21 C22 H22 119.701 no
Si1 C23 H23 119.348 no
C1 C23 H23 119.356 no
C24 C25 H25 119.224 no
C26 C25 H25 119.220 no
C25 C26 H26 119.821 no
C27 C26 H26 119.821 no
C26 C27 H27 120.363 no
C28 C27 H27 120.364 no
C27 C28 H28 119.948 no
C29 C28 H28 119.951 no
C24 C29 H29 118.762 no
C28 C29 H29 118.749 no
C30 C31 H31 119.034 no
C32 C31 H31 119.054 no
C31 C32 H32 120.055 no
C33 C32 H32 120.056 no
C32 C33 H33 120.033 no
C34 C33 H33 120.039 no
C33 C34 H34 119.856 no
C35 C34 H34 119.870 no
C30 C35 H35 119.552 no
C34 C35 H35 119.550 no
C36 C37 H37A 109.476 no
C36 C37 H37B 109.468 no
C36 C37 H37C 109.470 no
H37A C37 H37B 109.478 no
H37A C37 H37C 109.462 no
H37B C37 H37C 109.474 no
C36 C38 H38A 109.463 no
C36 C38 H38B 109.469 no
C36 C38 H38C 109.471 no
H38A C38 H38B 109.476 no
H38A C38 H38C 109.475 no
H38B C38 H38C 109.474 no
C36 C39 H39A 109.469 no
C36 C39 H39B 109.471 no
C36 C39 H39C 109.475 no
H39A C39 H39B 109.470 no
H39A C39 H39C 109.470 no
H39B C39 H39C 109.473 no

loop_
_geom_bond_atom_site_label_1
_geom_bond_atom_site_label_2
_geom_bond_distance
_geom_bond_publ_flag
Si1 C23 1.8605(17) yes
Si1 C24 1.878(2) yes
Si1 C30 1.887(3) yes
Si1 C36 1.899(3) yes
O1 C1 1.384(3) yes
O1 C2 1.368(3) yes
O2 C5 1.368(4) yes
O2 C10 1.424(3) yes
C1 C9 1.468(3) yes
C1 C23 1.342(3) yes
C2 C3 1.388(4) yes
C2 C7 1.391(3) yes
C3 C4 1.378(4) yes
C4 C5 1.389(3) yes
C5 C6 1.383(4) yes
C6 C7 1.405(4) yes
C7 C8 1.474(3) yes
C8 C9 1.362(3) yes
C8 C11 1.494(3) yes
C9 C17 1.495(3) yes
C11 C12 1.396(3) yes
C11 C16 1.393(3) yes
C12 C13 1.389(3) yes
C13 C14 1.379(4) yes
C14 C15 1.391(3) yes
C15 C16 1.389(3) yes
C17 C18 1.396(4) yes
C17 C22 1.388(3) yes
C18 C19 1.383(4) yes
C19 C20 1.384(3) yes
C20 C21 1.381(4) yes
C21 C22 1.387(4) yes
C24 C25 1.396(3) yes
C24 C29 1.400(3) yes
C25 C26 1.388(4) yes
C26 C27 1.384(4) yes
C27 C28 1.374(4) yes
C28 C29 1.377(4) yes
C30 C31 1.392(4) yes
C30 C35 1.396(3) yes
C31 C32 1.387(5) yes
C32 C33 1.366(4) yes
C33 C34 1.379(5) yes
C34 C35 1.392(5) yes
C36 C37 1.521(3) yes
C36 C38 1.529(4) yes
C36 C39 1.528(4) yes
C3 H3 0.950 no
C4 H4 0.950 no
C6 H6 0.950 no
C10 H10A 0.980 no
C10 H10B 0.980 no
C10 H10C 0.980 no
C12 H12 0.950 no
C13 H13 0.950 no
C14 H14 0.950 no
C15 H15 0.950 no
C16 H16 0.950 no
C18 H18 0.950 no
C19 H19 0.950 no
C20 H20 0.950 no
C21 H21 0.950 no
C22 H22 0.950 no
C23 H23 0.950 no
C25 H25 0.950 no
C26 H26 0.950 no
C27 H27 0.950 no
C28 H28 0.950 no
C29 H29 0.950 no
C31 H31 0.950 no
C32 H32 0.950 no
C33 H33 0.950 no
C34 H34 0.950 no
C35 H35 0.950 no
C37 H37A 0.980 no
C37 H37B 0.980 no
C37 H37C 0.980 no
C38 H38A 0.980 no
C38 H38B 0.980 no
C38 H38C 0.980 no
C39 H39A 0.980 no
C39 H39B 0.980 no
C39 H39C 0.980 no

loop_
_geom_contact_atom_site_label_1
_geom_contact_atom_site_label_2
_geom_contact_distance
_geom_contact_publ_flag
_geom_contact_site_symmetry_2
Si1 O1 2.8887(17) no .
O1 C8 2.804(2) no .
O1 C24 3.053(3) no .
O1 C29 3.278(3) no .
O1 C30 3.285(2) no .
O1 C31 3.199(3) no .
C1 C7 2.825(4) no .
C1 C18 3.038(3) no .
C1 C24 3.495(3) no .
C1 C29 3.551(3) no .
C1 C30 3.571(3) no .
C1 C31 3.416(3) no .
C2 C5 2.746(4) no .
C2 C9 2.784(3) no .
C2 C23 3.530(4) no .
C3 C6 2.780(3) no .
C4 C7 2.805(4) no .
C6 C10 2.802(4) no .
C6 C11 2.993(3) no .
C6 C16 3.106(3) no .
C7 C16 3.150(3) no .
C8 C22 3.153(4) no .
C9 C12 3.161(3) no .
C9 C16 3.593(3) no .
C11 C14 2.796(3) no .
C11 C17 3.006(4) no .
C11 C22 3.145(4) no .
C12 C15 2.773(4) no .
C12 C17 3.204(3) no .
C12 C22 3.370(3) no .
C13 C16 2.769(3) no .
C17 C20 2.790(4) no .
C17 C23 2.994(3) no .
C18 C21 2.759(3) no .
C18 C23 3.140(3) no .
C19 C22 2.770(4) no .
C23 C29 3.277(3) no .
C23 C31 3.245(4) no .
C23 C38 3.357(4) no .
C23 C39 3.463(3) no .
C24 C27 2.818(3) no .
C24 C37 3.465(4) no .
C24 C38 3.453(4) no .
C25 C28 2.757(4) no .
C25 C30 3.503(4) no .
C25 C35 3.587(4) no .
C26 C29 2.741(4) no .
C30 C33 2.804(5) no .
C30 C37 3.575(5) no .
C30 C39 3.435(5) no .
C31 C34 2.746(3) no .
C32 C35 2.763(4) no .
C35 C37 3.507(5) no .
O2 C3 3.460(3) no 3_656
O2 C13 3.502(3) no 4_554
C3 O2 3.460(3) no 3_656
C4 C4 3.430(3) no 3_656
C4 C5 3.448(3) no 3_656
C5 C4 3.448(3) no 3_656
C5 C16 3.578(3) no 3_666
C9 C14 3.541(3) no 2_646
C10 C27 3.587(4) no 3_656
C13 O2 3.502(3) no 4_555
C14 C9 3.541(3) no 2_656
C16 C5 3.578(3) no 3_666
C27 C10 3.587(4) no 3_656
C33 C37 3.514(5) no 2_555
C37 C33 3.514(5) no 2_545
Si1 H25 3.0234 no .
Si1 H29 2.8759 no .
Si1 H31 2.9243 no .
Si1 H35 2.9725 no .
Si1 H37B 2.9526 no .
Si1 H37C 3.0079 no .
Si1 H38B 2.9043 no .
Si1 H38C 2.9399 no .
Si1 H39B 2.9188 no .
Si1 H39C 2.9728 no .
O1 H3 2.4960 no .
O1 H23 3.1606 no .
O1 H29 3.1963 no .
O1 H31 2.7498 no .
O2 H4 2.4822 no .
O2 H6 2.6416 no .
C1 H18 2.8493 no .
C1 H29 3.1165 no .
C1 H31 2.7248 no .
C2 H4 3.2453 no .
C2 H6 3.2491 no .
C2 H31 3.2426 no .
C4 H6 3.2609 no .
C5 H3 3.2566 no .
C5 H10A 2.6588 no .
C5 H10B 2.5779 no .
C5 H10C 3.1957 no .
C6 H4 3.2623 no .
C6 H10A 2.7763 no .
C6 H10B 2.6910 no .
C6 H16 2.8531 no .
C7 H3 3.2885 no .
C7 H16 3.0046 no .
C8 H6 2.7468 no .
C8 H12 2.6720 no .
C8 H16 2.6645 no .
C8 H22 2.9853 no .
C9 H12 3.0117 no .
C9 H18 2.6467 no .
C9 H22 2.6854 no .
C9 H23 2.7611 no .
C10 H6 2.4977 no .
C11 H6 2.6766 no .
C11 H13 3.2750 no .
C11 H15 3.2766 no .
C11 H22 2.8337 no .
C12 H14 3.2577 no .
C12 H16 3.2560 no .
C12 H22 3.3484 no .
C13 H15 3.2564 no .
C14 H12 3.2539 no .
C14 H16 3.2606 no .
C15 H6 3.4146 no .
C15 H13 3.2565 no .
C16 H6 2.4990 no .
C16 H12 3.2562 no .
C16 H14 3.2634 no .
C16 H22 3.1816 no .
C17 H12 2.9547 no .
C17 H19 3.2754 no .
C17 H21 3.2654 no .
C17 H23 2.7063 no .
C18 H12 3.4097 no .
C18 H20 3.2520 no .
C18 H22 3.2530 no .
C18 H23 2.6680 no .
C19 H21 3.2505 no .
C19 H23 3.5460 no .
C20 H18 3.2486 no .
C20 H22 3.2549 no .
C21 H19 3.2517 no .
C22 H12 3.4192 no .
C22 H18 3.2505 no .
C22 H20 3.2578 no .
C23 H18 2.9065 no .
C23 H29 2.8150 no .
C23 H31 2.7282 no .
C23 H38B 2.8693 no .
C23 H39C 3.0413 no .
C24 H26 3.2814 no .
C24 H28 3.2851 no .
C24 H35 3.4776 no .
C24 H37B 2.9930 no .
C24 H38C 3.0086 no .
C25 H27 3.2639 no .
C25 H29 3.2347 no .
C25 H35 3.1949 no .
C25 H37B 3.1628 no .
C26 H28 3.2399 no .
C27 H25 3.2562 no .
C27 H29 3.2331 no .
C28 H26 3.2377 no .
C29 H25 3.2380 no .
C29 H27 3.2435 no .
C29 H38C 3.0055 no .
C30 H25 3.1199 no .
C30 H32 3.2822 no .
C30 H34 3.2794 no .
C30 H37C 3.1730 no .
C30 H39B 2.9477 no .
C31 H33 3.2431 no .
C31 H35 3.2424 no .
C31 H39B 3.5503 no .
C32 H34 3.2328 no .
C33 H31 3.2338 no .
C33 H35 3.2562 no .
C34 H32 3.2359 no .
C35 H25 2.8813 no .
C35 H31 3.2399 no .
C35 H33 3.2611 no .
C35 H37C 2.8100 no .
C35 H39B 3.3579 no .
C36 H23 3.0845 no .
C36 H35 3.4106 no .
C37 H35 2.9296 no .
C37 H38A 2.6524 no .
C37 H38B 3.3228 no .
C37 H38C 2.6522 no .
C37 H39A 2.6088 no .
C37 H39B 2.7001 no .
C37 H39C 3.3212 no .
C38 H23 3.1422 no .
C38 H29 3.3548 no .
C38 H37A 2.6240 no .
C38 H37B 2.6778 no .
C38 H37C 3.3236 no .
C38 H39A 2.7018 no .
C38 H39B 3.3396 no .
C38 H39C 2.6485 no .
C39 H23 3.2373 no .
C39 H37A 2.6648 no .
C39 H37B 3.3245 no .
C39 H37C 2.6390 no .
C39 H38A 2.6569 no .
C39 H38B 2.6934 no .
C39 H38C 3.3397 no .
H3 H4 2.3347 no .
H6 H10A 2.2880 no .
H6 H10B 2.2831 no .
H6 H10C 3.4689 no .
H6 H16 2.3318 no .
H10B H16 3.4923 no .
H12 H13 2.3320 no .
H13 H14 2.3283 no .
H14 H15 2.3442 no .
H15 H16 2.3341 no .
H16 H22 3.3727 no .
H18 H19 2.3273 no .
H18 H23 2.5988 no .
H18 H29 3.1761 no .
H19 H20 2.3367 no .
H20 H21 2.3297 no .
H21 H22 2.3306 no .
H23 H29 3.2338 no .
H23 H31 3.2994 no .
H23 H38B 2.4509 no .
H23 H38C 3.5957 no .
H23 H39C 2.6019 no .
H25 H26 2.3245 no .
H25 H35 2.4237 no .
H25 H37B 3.0895 no .
H25 H37C 3.5388 no .
H26 H27 2.3365 no .
H27 H28 2.3285 no .
H28 H29 2.3084 no .
H29 H38B 3.1736 no .
H29 H38C 2.8311 no .
H31 H32 2.3246 no .
H32 H33 2.3172 no .
H33 H34 2.3279 no .
H34 H35 2.3335 no .
H35 H37B 3.0094 no .
H35 H37C 2.2103 no .
H35 H39B 3.4836 no .
H37A H38A 2.4295 no .
H37A H38B 3.5274 no .
H37A H38C 2.8924 no .
H37A H39A 2.4279 no .
H37A H39B 3.0196 no .
H37A H39C 3.5337 no .
H37B H38A 2.9722 no .
H37B H38B 3.5680 no .
H37B H38C 2.4870 no .
H37B H39A 3.5229 no .
H37B H39B 3.5799 no .
H37C H38A 3.5365 no .
H37C H38C 3.5620 no .
H37C H39A 2.8467 no .
H37C H39B 2.4981 no .
H37C H39C 3.5577 no .
H38A H39A 2.4984 no .
H38A H39B 3.5681 no .
H38A H39C 2.8906 no .
H38B H39A 3.0237 no .
H38B H39B 3.5700 no .
H38B H39C 2.4805 no .
H38C H39A 3.5806 no .
H38C H39C 3.5580 no .
O1 H14 3.1333 no 2_646
O2 H3 3.4005 no 3_656
O2 H13 2.5878 no 4_554
O2 H16 2.9219 no 3_666
O2 H22 3.3859 no 3_666
C1 H14 3.0118 no 2_646
C3 H15 3.4567 no 3_666
C3 H19 3.5331 no 4_554
C4 H4 3.4950 no 3_656
C4 H12 3.5856 no 4_554
C4 H13 3.3922 no 4_554
C4 H15 3.2740 no 3_666
C4 H16 3.0499 no 3_666
C5 H4 3.3196 no 3_656
C5 H13 3.4753 no 4_554
C5 H16 2.7399 no 3_666
C6 H4 3.5702 no 3_656
C6 H16 3.2003 no 3_666
C7 H10B 3.2335 no 3_666
C8 H10B 3.2043 no 3_666
C8 H14 3.3881 no 2_646
C9 H10B 3.4582 no 3_666
C9 H14 2.9820 no 2_646
C10 H13 3.5574 no 4_554
C10 H16 3.4064 no 3_666
C10 H20 3.3616 no 2_646
C10 H22 3.4699 no 3_666
C10 H27 3.5281 no 3_656
C10 H31 3.1998 no 3_666
C10 H32 3.4800 no 3_666
C11 H21 3.3932 no 2_646
C12 H4 3.3314 no 4_555
C12 H21 3.1815 no 2_646
C12 H22 3.1966 no 2_646
C13 H4 3.2489 no 4_555
C13 H21 2.9417 no 2_646
C13 H22 2.9923 no 2_646
C14 H12 3.0758 no 2_656
C14 H18 3.2059 no 2_656
C14 H21 2.9011 no 2_646
C15 H12 2.6974 no 2_656
C15 H18 3.1936 no 2_656
C15 H21 3.1326 no 2_646
C15 H32 3.1599 no 3_666
C16 H12 3.1474 no 2_656
C16 H21 3.3708 no 2_646
C17 H14 3.5423 no 2_646
C18 H14 3.2941 no 2_646
C18 H15 2.9634 no 2_646
C19 H3 2.9629 no 4_555
C19 H15 3.5457 no 2_646
C19 H39A 3.5118 no 3_566
C20 H3 3.2204 no 4_555
C20 H10A 3.0819 no 2_656
C20 H32 3.3381 no 4_565
C20 H37A 3.3031 no 3_566
C21 H28 3.0554 no 1_565
C21 H32 3.3573 no 4_565
C22 H10C 3.5927 no 3_666
C22 H13 3.5916 no 2_656
C22 H28 3.2044 no 1_565
C23 H27 3.0088 no 1_565
C25 H19 3.5426 no 4_554
C25 H37C 3.3472 no 2_545
C26 H10C 3.1178 no 3_656
C26 H20 3.5327 no 4_554
C26 H35 3.5355 no 2_545
C26 H37C 3.0665 no 2_545
C27 H10C 2.6733 no 3_656
C27 H23 3.5317 no 1_545
C27 H38A 3.2343 no 3_556
C27 H39C 3.1078 no 1_545
C28 H10C 3.1793 no 3_656
C28 H33 3.3314 no 4_555
C28 H38A 3.0503 no 3_556
C29 H14 3.3310 no 2_646
C29 H33 3.0598 no 4_555
C30 H19 3.4193 no 4_554
C31 H10B 3.5905 no 3_666
C31 H26 3.3594 no 1_565
C31 H27 3.5507 no 1_565
C32 H15 3.1314 no 3_666
C32 H20 3.4374 no 4_564
C32 H26 3.5197 no 1_565
C32 H37A 3.4790 no 2_555
C32 H37B 3.4880 no 2_555
C33 H15 3.4902 no 3_666
C33 H18 3.0280 no 4_554
C33 H19 3.4774 no 4_554
C33 H29 3.2088 no 4_554
C33 H37A 3.2453 no 2_555
C33 H37B 2.9269 no 2_555
C34 H18 3.3096 no 4_554
C34 H19 3.0823 no 4_554
C34 H37B 3.0154 no 2_555
C34 H38B 3.2989 no 4_554
C34 H39A 3.4876 no 2_545
C35 H19 3.0459 no 4_554
C35 H39A 3.5932 no 2_545
C35 H39B 3.4162 no 2_545
C37 H26 3.1055 no 2_555
C37 H33 3.5223 no 2_545
C38 H34 2.9633 no 4_555
C38 H39A 3.5348 no 3_566
C38 H39C 3.2198 no 3_566
C39 H27 3.3448 no 1_565
C39 H34 3.4144 no 2_555
C39 H35 3.2887 no 2_555
C39 H38A 3.4545 no 3_566
C39 H38B 3.2908 no 3_566
H3 O2 3.4005 no 3_656
H3 C19 2.9629 no 4_554
H3 C20 3.2204 no 4_554
H3 H10A 3.2327 no 3_656
H3 H15 3.5314 no 3_666
H3 H19 2.7017 no 4_554
H3 H20 3.1718 no 4_554
H4 C4 3.4950 no 3_656
H4 C5 3.3196 no 3_656
H4 C6 3.5702 no 3_656
H4 C12 3.3314 no 4_554
H4 C13 3.2489 no 4_554
H4 H12 2.8810 no 4_554
H4 H13 2.7143 no 4_554
H4 H15 3.2029 no 3_666
H4 H16 3.3224 no 3_666
H6 H16 3.5681 no 3_666
H6 H21 3.1586 no 2_646
H10A C20 3.0819 no 2_646
H10A H3 3.2327 no 3_656
H10A H20 2.4096 no 2_646
H10A H21 3.4058 no 2_646
H10A H26 3.5509 no 3_656
H10A H31 3.2467 no 3_666
H10A H32 2.8968 no 3_666
H10B C7 3.2335 no 3_666
H10B C8 3.2043 no 3_666
H10B C9 3.4582 no 3_666
H10B C31 3.5905 no 3_666
H10B H16 2.9294 no 3_666
H10B H22 3.5141 no 3_666
H10B H31 2.8183 no 3_666
H10B H32 3.2929 no 3_666
H10C C22 3.5927 no 3_666
H10C C26 3.1178 no 3_656
H10C C27 2.6733 no 3_656
H10C C28 3.1793 no 3_656
H10C H13 3.3790 no 4_554
H10C H22 2.9961 no 3_666
H10C H26 3.3384 no 3_656
H10C H27 2.6206 no 3_656
H10C H28 3.4421 no 3_656
H10C H31 3.0080 no 3_666
H12 C4 3.5856 no 4_555
H12 C14 3.0758 no 2_646
H12 C15 2.6974 no 2_646
H12 C16 3.1474 no 2_646
H12 H4 2.8810 no 4_555
H12 H14 3.3563 no 2_646
H12 H15 2.7446 no 2_646
H12 H16 3.4456 no 2_646
H12 H22 3.1530 no 2_646
H13 O2 2.5878 no 4_555
H13 C4 3.3922 no 4_555
H13 C5 3.4753 no 4_555
H13 C10 3.5574 no 4_555
H13 C22 3.5916 no 2_646
H13 H4 2.7143 no 4_555
H13 H10C 3.3790 no 4_555
H13 H21 3.3692 no 2_646
H13 H22 2.8083 no 2_646
H14 O1 3.1333 no 2_656
H14 C1 3.0118 no 2_656
H14 C8 3.3881 no 2_656
H14 C9 2.9820 no 2_656
H14 C17 3.5423 no 2_656
H14 C18 3.2941 no 2_656
H14 C29 3.3310 no 2_656
H14 H12 3.3563 no 2_656
H14 H18 2.6066 no 2_656
H14 H21 3.2912 no 2_646
H14 H28 3.4917 no 2_656
H14 H29 2.7824 no 2_656
H14 H33 3.1951 no 3_666
H15 C3 3.4567 no 3_666
H15 C4 3.2740 no 3_666
H15 C18 2.9634 no 2_656
H15 C19 3.5457 no 2_656
H15 C32 3.1314 no 3_666
H15 C33 3.4902 no 3_666
H15 H3 3.5314 no 3_666
H15 H4 3.2029 no 3_666
H15 H12 2.7446 no 2_656
H15 H18 2.5801 no 2_656
H15 H32 2.8706 no 3_666
H15 H33 3.5042 no 3_666
H16 O2 2.9219 no 3_666
H16 C4 3.0499 no 3_666
H16 C5 2.7399 no 3_666
H16 C6 3.2003 no 3_666
H16 C10 3.4064 no 3_666
H16 H4 3.3224 no 3_666
H16 H6 3.5681 no 3_666
H16 H10B 2.9294 no 3_666
H16 H12 3.4456 no 2_656
H18 C14 3.2059 no 2_646
H18 C15 3.1936 no 2_646
H18 C33 3.0280 no 4_555
H18 C34 3.3096 no 4_555
H18 H14 2.6066 no 2_646
H18 H15 2.5801 no 2_646
H18 H33 2.9238 no 4_555
H18 H34 3.4001 no 4_555
H19 C3 3.5331 no 4_555
H19 C25 3.5426 no 4_555
H19 C30 3.4193 no 4_555
H19 C33 3.4774 no 4_555
H19 C34 3.0823 no 4_555
H19 C35 3.0459 no 4_555
H19 H3 2.7017 no 4_555
H19 H25 2.9480 no 4_555
H19 H34 3.3776 no 4_555
H19 H35 3.3236 no 4_555
H19 H39A 3.2456 no 3_566
H20 C10 3.3616 no 2_656
H20 C26 3.5327 no 4_555
H20 C32 3.4374 no 4_565
H20 H3 3.1718 no 4_555
H20 H10A 2.4096 no 2_656
H20 H25 3.4698 no 4_555
H20 H26 3.1764 no 4_555
H20 H32 2.7244 no 4_565
H20 H37A 3.0059 no 3_566
H21 C11 3.3932 no 2_656
H21 C12 3.1815 no 2_656
H21 C13 2.9417 no 2_656
H21 C14 2.9011 no 2_656
H21 C15 3.1326 no 2_656
H21 C16 3.3708 no 2_656
H21 H6 3.1586 no 2_656
H21 H10A 3.4058 no 2_656
H21 H13 3.3692 no 2_656
H21 H14 3.2912 no 2_656
H21 H28 3.0923 no 1_565
H21 H32 2.7667 no 4_565
H22 O2 3.3859 no 3_666
H22 C10 3.4699 no 3_666
H22 C12 3.1966 no 2_656
H22 C13 2.9923 no 2_656
H22 H10B 3.5141 no 3_666
H22 H10C 2.9961 no 3_666
H22 H12 3.1530 no 2_656
H22 H13 2.8083 no 2_656
H22 H28 3.3261 no 1_565
H23 C27 3.5317 no 1_565
H23 H27 2.6183 no 1_565
H25 H19 2.9480 no 4_554
H25 H20 3.4698 no 4_554
H25 H37A 3.5972 no 2_545
H25 H37C 2.9145 no 2_545
H25 H39A 3.4748 no 2_545
H25 H39B 3.0114 no 2_545
H26 C31 3.3594 no 1_545
H26 C32 3.5197 no 1_545
H26 C37 3.1055 no 2_545
H26 H10A 3.5509 no 3_656
H26 H10C 3.3384 no 3_656
H26 H20 3.1764 no 4_554
H26 H31 3.2777 no 1_545
H26 H32 3.5613 no 1_545
H26 H35 3.1226 no 2_545
H26 H37A 3.1368 no 2_545
H26 H37B 3.4364 no 2_545
H26 H37C 2.3501 no 2_545
H26 H39B 3.1841 no 1_545
H26 H39C 3.5621 no 1_545
H27 C10 3.5281 no 3_656
H27 C23 3.0088 no 1_545
H27 C31 3.5507 no 1_545
H27 C39 3.3448 no 1_545
H27 H10C 2.6206 no 3_656
H27 H23 2.6183 no 1_545
H27 H31 2.9728 no 1_545
H27 H38A 3.2411 no 3_556
H27 H39B 3.2724 no 1_545
H27 H39C 2.5824 no 1_545
H28 C21 3.0554 no 1_545
H28 C22 3.2044 no 1_545
H28 H10C 3.4421 no 3_656
H28 H14 3.4917 no 2_646
H28 H21 3.0923 no 1_545
H28 H22 3.3261 no 1_545
H28 H33 2.8988 no 4_555
H28 H37A 3.3383 no 3_556
H28 H38A 2.9253 no 3_556
H29 C33 3.2088 no 4_555
H29 H14 2.7824 no 2_646
H29 H33 2.3295 no 4_555
H29 H34 3.5262 no 4_555
H31 C10 3.1998 no 3_666
H31 H10A 3.2467 no 3_666
H31 H10B 2.8183 no 3_666
H31 H10C 3.0080 no 3_666
H31 H26 3.2777 no 1_565
H31 H27 2.9728 no 1_565
H32 C10 3.4800 no 3_666
H32 C15 3.1599 no 3_666
H32 C20 3.3381 no 4_564
H32 C21 3.3573 no 4_564
H32 H10A 2.8968 no 3_666
H32 H10B 3.2929 no 3_666
H32 H15 2.8706 no 3_666
H32 H20 2.7244 no 4_564
H32 H21 2.7667 no 4_564
H32 H26 3.5613 no 1_565
H32 H37A 3.4991 no 2_555
H33 C28 3.3314 no 4_554
H33 C29 3.0598 no 4_554
H33 C37 3.5223 no 2_555
H33 H14 3.1951 no 3_666
H33 H15 3.5042 no 3_666
H33 H18 2.9238 no 4_554
H33 H28 2.8988 no 4_554
H33 H29 2.3295 no 4_554
H33 H37A 3.0930 no 2_555
H33 H37B 3.0351 no 2_555
H33 H38C 3.5925 no 4_554
H34 C38 2.9633 no 4_554
H34 C39 3.4144 no 2_545
H34 H18 3.4001 no 4_554
H34 H19 3.3776 no 4_554
H34 H29 3.5262 no 4_554
H34 H37B 3.1762 no 2_555
H34 H38A 3.1740 no 4_554
H34 H38B 2.4279 no 4_554
H34 H38C 2.8360 no 4_554
H34 H39A 2.9531 no 2_545
H34 H39B 3.3838 no 2_545
H34 H39C 3.3553 no 2_545
H35 C26 3.5355 no 2_555
H35 C39 3.2887 no 2_545
H35 H19 3.3236 no 4_554
H35 H26 3.1226 no 2_555
H35 H39A 3.1566 no 2_545
H35 H39B 2.6327 no 2_545
H37A C20 3.3031 no 3_566
H37A C32 3.4790 no 2_545
H37A C33 3.2453 no 2_545
H37A H20 3.0059 no 3_566
H37A H25 3.5972 no 2_555
H37A H26 3.1368 no 2_555
H37A H28 3.3383 no 3_556
H37A H32 3.4991 no 2_545
H37A H33 3.0930 no 2_545
H37B C32 3.4880 no 2_545
H37B C33 2.9269 no 2_545
H37B C34 3.0154 no 2_545
H37B H26 3.4364 no 2_555
H37B H33 3.0351 no 2_545
H37B H34 3.1762 no 2_545
H37C C25 3.3472 no 2_555
H37C C26 3.0665 no 2_555
H37C H25 2.9145 no 2_555
H37C H26 2.3501 no 2_555
H38A C27 3.2343 no 3_556
H38A C28 3.0503 no 3_556
H38A C39 3.4545 no 3_566
H38A H27 3.2411 no 3_556
H38A H28 2.9253 no 3_556
H38A H34 3.1740 no 4_555
H38A H39A 3.4060 no 3_566
H38A H39C 2.6598 no 3_566
H38B C34 3.2989 no 4_555
H38B C39 3.2908 no 3_566
H38B H34 2.4279 no 4_555
H38B H39A 2.7913 no 3_566
H38B H39C 2.8928 no 3_566
H38C H33 3.5925 no 4_555
H38C H34 2.8360 no 4_555
H38C H38C 3.1319 no 3_556
H39A C19 3.5118 no 3_566
H39A C34 3.4876 no 2_555
H39A C35 3.5932 no 2_555
H39A C38 3.5348 no 3_566
H39A H19 3.2456 no 3_566
H39A H25 3.4748 no 2_555
H39A H34 2.9531 no 2_555
H39A H35 3.1566 no 2_555
H39A H38A 3.4060 no 3_566
H39A H38B 2.7913 no 3_566
H39A H39C 3.5550 no 3_566
H39B C35 3.4162 no 2_555
H39B H25 3.0114 no 2_555
H39B H26 3.1841 no 1_565
H39B H27 3.2724 no 1_565
H39B H34 3.3838 no 2_555
H39B H35 2.6327 no 2_555
H39C C27 3.1078 no 1_565
H39C C38 3.2198 no 3_566
H39C H26 3.5621 no 1_565
H39C H27 2.5824 no 1_565
H39C H34 3.3553 no 2_555
H39C H38A 2.6598 no 3_566
H39C H38B 2.8928 no 3_566
H39C H39A 3.5550 no 3_566
H39C H39C 3.5757 no 3_566

loop_
_geom_torsion_atom_site_label_1
_geom_torsion_atom_site_label_2
_geom_torsion_atom_site_label_3
_geom_torsion_atom_site_label_4
_geom_torsion
_geom_torsion_publ_flag
C23 Si1 C24 C25 -149.81(16) no
C23 Si1 C24 C29 30.11(19) no
C24 Si1 C23 C1 57.03(18) no
C23 Si1 C30 C31 0.39(19) no
C23 Si1 C30 C35 -177.26(15) no
C30 Si1 C23 C1 -64.37(17) no
C23 Si1 C36 C37 -175.86(12) no
C23 Si1 C36 C38 -56.17(14) no
C23 Si1 C36 C39 63.56(13) no
C36 Si1 C23 C1 175.62(14) no
C24 Si1 C30 C31 -119.24(15) no
C24 Si1 C30 C35 63.12(18) no
C30 Si1 C24 C25 -30.03(19) no
C30 Si1 C24 C29 149.89(14) no
C24 Si1 C36 C37 -57.74(14) no
C24 Si1 C36 C38 61.95(13) no
C24 Si1 C36 C39 -178.32(10) no
C36 Si1 C24 C25 92.16(18) no
C36 Si1 C24 C29 -87.93(15) no
C30 Si1 C36 C37 65.10(15) no
C30 Si1 C36 C38 -175.21(11) no
C30 Si1 C36 C39 -55.48(13) no
C36 Si1 C30 C31 119.19(16) no
C36 Si1 C30 C35 -58.46(18) no
C1 O1 C2 C3 -166.46(14) no
C1 O1 C2 C7 14.5(3) no
C2 O1 C1 C9 -22.3(3) no
C2 O1 C1 C23 157.97(15) no
C10 O2 C5 C4 173.01(17) no
C10 O2 C5 C6 -6.0(3) no
O1 C1 C9 C8 15.7(3) no
O1 C1 C9 C17 -166.66(14) no
O1 C1 C23 Si1 -3.7(3) no
C9 C1 C23 Si1 176.68(17) no
C23 C1 C9 C8 -164.68(19) no
C23 C1 C9 C17 13.0(3) no
O1 C2 C3 C4 178.92(15) no
O1 C2 C7 C6 179.51(15) no
O1 C2 C7 C8 0.9(3) no
C3 C2 C7 C6 0.6(3) no
C3 C2 C7 C8 -178.04(16) no
C7 C2 C3 C4 -2.1(3) no
C2 C3 C4 C5 1.2(3) no
C3 C4 C5 O2 -178.00(17) no
C3 C4 C5 C6 1.0(3) no
O2 C5 C6 C7 176.37(16) no
C4 C5 C6 C7 -2.6(3) no
C5 C6 C7 C2 1.8(3) no
C5 C6 C7 C8 -179.76(16) no
C2 C7 C8 C9 -7.3(3) no
C2 C7 C8 C11 171.16(15) no
C6 C7 C8 C9 174.25(16) no
C6 C7 C8 C11 -7.3(3) no
C7 C8 C9 C1 -1.1(3) no
C7 C8 C9 C17 -178.60(15) no
C7 C8 C11 C12 -120.5(2) no
C7 C8 C11 C16 58.7(3) no
C9 C8 C11 C12 57.9(3) no
C9 C8 C11 C16 -122.9(2) no
C11 C8 C9 C1 -179.49(15) no
C11 C8 C9 C17 3.1(3) no
C1 C9 C17 C18 53.0(2) no
C1 C9 C17 C22 -125.54(17) no
C8 C9 C17 C18 -129.42(18) no
C8 C9 C17 C22 52.0(3) no
C8 C11 C12 C13 178.43(17) no
C8 C11 C16 C15 -177.62(17) no
C12 C11 C16 C15 1.6(3) no
C16 C11 C12 C13 -0.8(3) no
C11 C12 C13 C14 -0.8(4) no
C12 C13 C14 C15 1.5(4) no
C13 C14 C15 C16 -0.7(4) no
C14 C15 C16 C11 -0.9(3) no
C9 C17 C18 C19 -178.37(12) no
C9 C17 C22 C21 178.55(13) no
C18 C17 C22 C21 -0.0(3) no
C22 C17 C18 C19 0.2(3) no
C17 C18 C19 C20 0.3(3) no
C18 C19 C20 C21 -1.1(3) no
C19 C20 C21 C22 1.3(3) no
C20 C21 C22 C17 -0.7(3) no
Si1 C24 C25 C26 -179.28(15) no
Si1 C24 C29 C28 178.90(16) no
C25 C24 C29 C28 -1.2(4) no
C29 C24 C25 C26 0.8(4) no
C24 C25 C26 C27 0.1(4) no
C25 C26 C27 C28 -0.7(4) no
C26 C27 C28 C29 0.3(4) no
C27 C28 C29 C24 0.6(4) no
Si1 C30 C31 C32 -178.64(15) no
Si1 C30 C35 C34 178.39(15) no
C31 C30 C35 C34 0.7(4) no
C35 C30 C31 C32 -0.9(4) no
C30 C31 C32 C33 0.6(4) no
C31 C32 C33 C34 -0.1(5) no
C32 C33 C34 C35 -0.1(5) no
C33 C34 C35 C30 -0.2(5) no

loop_
_cod_related_entry_id
_cod_related_entry_database
_cod_related_entry_code
1 ChemSpider 30660614
